data_2242529
loop_
_publ_author_name
'Nguyen Tien, Cong'
'Le Thi Thu, Huong'
'Nguyen Van, Thin'
'Vu Quoc, Trung'
'Vu Quoc, Manh'
'Pham Chien, Thang'
'Van Meervelt, Luc'

_publ_section_title
;
 Crystal structure of
 (<i>E</i>)<i>-N</i>'-[1-(4-aminophenyl)ethylidene]-2-hydroxy-5-iodobenzohydrazide
 methanol monosolvate
;
_journal_coeditor_code SJ5557
_journal_issue 7
_journal_name_full 'Acta Crystallographica Section E'
_journal_page_first 910
_journal_page_last 914
_journal_paper_doi 10.1107/S2056989018008204
_journal_volume 74
_journal_year 2018
_chemical_formula_iupac 'C15 H14 I N3 O2, C H4 O'
_chemical_formula_moiety 'C15 H14 I N3 O2, C H4 O'
_chemical_formula_sum 'C16 H18 I N3 O3'
_chemical_formula_weight 427.23
_chemical_name_systematic
'(<i>E</i>)<i>-N</i>'-[1-(4-Aminophenyl)ethylidene]-2-hydroxy-5-iodobenzohydrazide methanol monosolvate'
_space_group_crystal_system monoclinic
_space_group_IT_number 14
_space_group_name_Hall '-P 2ybc'
_space_group_name_H-M_alt 'P 1 21/c 1'
_symmetry_space_group_name_Hall '-P 2ybc'
_symmetry_space_group_name_H-M 'P 1 21/c 1'
_atom_sites_solution_hydrogens mixed
_atom_sites_solution_primary direct
_audit_creation_method
;
Olex2 1.2
(compiled 2017.08.10 svn.r3461 for OlexSys, GUI svn.r5381)
;
_cell_angle_alpha 90
_cell_angle_beta 91.806(2)
_cell_angle_gamma 90
_cell_formula_units_Z 4
_cell_length_a 12.9877(10)
_cell_length_b 14.8982(10)
_cell_length_c 8.5593(6)
_cell_measurement_reflns_used 9842
_cell_measurement_temperature 100(2)
_cell_measurement_theta_max 30.50
_cell_measurement_theta_min 3.14
_cell_volume 1655.3(2)
_computing_cell_refinement
;
SAINT (Bruker, 2013)
;
_computing_data_collection
;
APEX2 (Bruker, 2014)
;
_computing_data_reduction
;
SAINT (Bruker, 2013)
;
_computing_molecular_graphics
;
<i>OLEX2</i> (Dolomanov <i>et al.</i>,  2009)
;
_computing_publication_material
;
<i>OLEX2</i> (Dolomanov <i>et al.</i>,  2009)
;
_computing_structure_refinement
;
SHELXL2016 (Sheldrick, 2015)
;
_computing_structure_solution
;
SHELXS (Sheldrick, 2008)
;
_diffrn_ambient_temperature 100(2)
_diffrn_measured_fraction_theta_full 0.999
_diffrn_measured_fraction_theta_max 0.999
_diffrn_measurement_device_type 'Bruker D8 Quest CMOS'
_diffrn_measurement_method '\f and \w scans'
_diffrn_radiation_type MoK\a
_diffrn_radiation_wavelength 0.71073
_diffrn_reflns_av_R_equivalents 0.0441
_diffrn_reflns_limit_h_max 16
_diffrn_reflns_limit_h_min -16
_diffrn_reflns_limit_k_max 18
_diffrn_reflns_limit_k_min -18
_diffrn_reflns_limit_l_max 10
_diffrn_reflns_limit_l_min -10
_diffrn_reflns_number 45415
_diffrn_reflns_theta_full 25.242
_diffrn_reflns_theta_max 26.372
_diffrn_reflns_theta_min 3.125
_exptl_absorpt_coefficient_mu 1.953
_exptl_absorpt_correction_T_max 0.7461
_exptl_absorpt_correction_T_min 0.6126
_exptl_absorpt_correction_type multi-scan
_exptl_absorpt_process_details
;
(SADABS; Bruker, 2014)
;
_exptl_crystal_colour yellow
_exptl_crystal_density_diffrn 1.714
_exptl_crystal_description block
_exptl_crystal_F_000 848
_exptl_crystal_size_max 0.407
_exptl_crystal_size_mid 0.267
_exptl_crystal_size_min 0.224
_refine_diff_density_max 0.607
_refine_diff_density_min -0.240
_refine_ls_extinction_method none
_refine_ls_goodness_of_fit_ref 1.062
_refine_ls_hydrogen_treatment mixed
_refine_ls_matrix_type full
_refine_ls_number_parameters 231
_refine_ls_number_reflns 3394
_refine_ls_number_restraints 1
_refine_ls_restrained_S_all 1.062
_refine_ls_R_factor_all 0.0207
_refine_ls_R_factor_gt 0.0169
_refine_ls_shift/su_max 0.001
_refine_ls_shift/su_mean 0.000
_refine_ls_structure_factor_coef Fsqd
_refine_ls_weighting_details 'w=1/[\s^2^(Fo^2^)+(0.0145P)^2^+1.4435P] where P=(Fo^2^+2Fc^2^)/3'
_refine_ls_weighting_scheme calc
_refine_ls_wR_factor_gt 0.0391
_refine_ls_wR_factor_ref 0.0410
_reflns_number_gt 3086
_reflns_number_total 3394
_reflns_threshold_expression 'I > 2\s(I)'
_cod_data_source_file sj5557sup1.cif
_cod_data_source_block I
_cod_database_code 2242529
_shelx_space_group_comment
;
The symmetry employed for this shelxl refinement is uniquely defined
by the following loop, which should always be used as a source of
symmetry information in preference to the above space-group names.
They are only intended as comments.
;
_shelx_estimated_absorpt_t_min 0.504
_shelx_estimated_absorpt_t_max 0.669

loop_
_space_group_symop_operation_xyz
'x, y, z'
'-x, y+1/2, -z+1/2'
'-x, -y, -z'
'x, -y-1/2, z-1/2'

loop_
_atom_site_type_symbol
_atom_site_label
_atom_site_fract_x
_atom_site_fract_y
_atom_site_fract_z
_atom_site_U_iso_or_equiv
_atom_site_adp_type
_atom_site_calc_flag
_atom_site_occupancy
_atom_site_disorder_assembly
_atom_site_disorder_group
N N1 0.40946(11) 0.57600(10) 0.63743(17) 0.0163(3) Uani d 1 . .
N N2 0.33272(11) 0.55807(10) 0.52645(18) 0.0161(3) Uani d 1 . .
H H2 0.3379(16) 0.5699(15) 0.433(3) 0.023(6) Uiso d 1 . .
C C3 0.24587(13) 0.51777(11) 0.5728(2) 0.0148(3) Uani d 1 . .
O O4 0.22915(10) 0.50292(9) 0.71249(14) 0.0199(3) Uani d 1 . .
C C5 0.17050(13) 0.48847(12) 0.4474(2) 0.0140(3) Uani d 1 . .
C C6 0.16570(13) 0.52242(11) 0.2943(2) 0.0145(3) Uani d 1 . .
C C7 0.08776(14) 0.49318(12) 0.1909(2) 0.0170(4) Uani d 1 . .
H H7 0.081025 0.519641 0.090110 0.020 Uiso calc 1 . .
C C8 0.01991(14) 0.42619(12) 0.2326(2) 0.0172(4) Uani d 1 . .
H H8 -0.031928 0.405794 0.160228 0.021 Uiso calc 1 . .
C C9 0.02861(13) 0.38912(12) 0.3817(2) 0.0150(3) Uani d 1 . .
C C10 0.10096(13) 0.42151(12) 0.48894(19) 0.0147(3) Uani d 1 . .
H H10 0.103575 0.398069 0.592210 0.018 Uiso calc 1 . .
O O11 0.23620(10) 0.58419(9) 0.25082(15) 0.0182(3) Uani d 1 . .
H H11 0.233(2) 0.5920(18) 0.163(3) 0.042(8) Uiso d 1 . .
I I12 -0.06829(2) 0.28322(2) 0.44470(2) 0.01876(5) Uani d 1 . .
C C13 0.49324(13) 0.61305(12) 0.5921(2) 0.0151(3) Uani d 1 . .
C C14 0.51380(15) 0.64301(14) 0.4276(2) 0.0217(4) Uani d 1 . .
H H14A 0.454135 0.628694 0.359179 0.033 Uiso calc 0.66(2) A 1
H H14B 0.574751 0.611872 0.390192 0.033 Uiso calc 0.66(2) A 1
H H14C 0.525871 0.707940 0.426604 0.033 Uiso calc 0.66(2) A 1
H H14D 0.506928 0.591666 0.356473 0.033 Uiso calc 0.34(2) A 2
H H14E 0.583785 0.667320 0.423635 0.033 Uiso calc 0.34(2) A 2
H H14F 0.464045 0.689520 0.395866 0.033 Uiso calc 0.34(2) A 2
C C15 0.57516(13) 0.62386(12) 0.7151(2) 0.0151(3) Uani d 1 . .
C C16 0.56846(14) 0.57802(13) 0.8582(2) 0.0187(4) Uani d 1 . .
H H16 0.510394 0.540934 0.875386 0.022 Uiso calc 1 . .
C C17 0.64415(14) 0.58565(12) 0.9740(2) 0.0183(4) Uani d 1 . .
H H17 0.637198 0.554354 1.069845 0.022 Uiso calc 1 . .
C C18 0.73134(13) 0.63918(12) 0.9518(2) 0.0156(3) Uani d 1 . .
C C19 0.73773(14) 0.68645(12) 0.8117(2) 0.0176(4) Uani d 1 . .
H H19 0.795006 0.724630 0.795497 0.021 Uiso calc 1 . .
C C20 0.66115(14) 0.67820(12) 0.6957(2) 0.0175(4) Uani d 1 . .
H H20 0.667530 0.710410 0.600736 0.021 Uiso calc 1 . .
N N21 0.80719(13) 0.64660(12) 1.06816(19) 0.0195(3) Uani d 1 . .
H H21A 0.8080(17) 0.6075(16) 1.140(3) 0.025(6) Uiso d 1 . .
H H21B 0.8644(19) 0.6701(16) 1.040(3) 0.028(6) Uiso d 1 . .
C C22 0.31350(17) 0.69396(14) 0.9344(3) 0.0285(5) Uani d 1 . .
H H22A 0.294430 0.732318 0.845110 0.043 Uiso calc 1 . .
H H22B 0.380013 0.665329 0.916393 0.043 Uiso calc 1 . .
H H22C 0.318802 0.730503 1.029528 0.043 Uiso calc 1 . .
O O23 0.23658(11) 0.62647(9) 0.95224(15) 0.0213(3) Uani d 1 . .
H H23 0.242(2) 0.5898(15) 0.885(3) 0.040(8) Uiso d 1 . .

loop_
_atom_site_aniso_label
_atom_site_aniso_U_11
_atom_site_aniso_U_22
_atom_site_aniso_U_33
_atom_site_aniso_U_12
_atom_site_aniso_U_13
_atom_site_aniso_U_23
N1 0.0147(7) 0.0195(8) 0.0143(7) -0.0010(6) -0.0037(6) -0.0009(6)
N2 0.0166(8) 0.0217(8) 0.0096(7) -0.0024(6) -0.0033(6) 0.0005(6)
C3 0.0170(9) 0.0125(8) 0.0147(8) 0.0020(7) -0.0012(7) -0.0008(7)
O4 0.0229(7) 0.0257(7) 0.0109(6) -0.0068(5) -0.0023(5) 0.0014(5)
C5 0.0140(8) 0.0150(8) 0.0128(8) 0.0023(7) -0.0015(6) -0.0025(7)
C6 0.0163(8) 0.0131(8) 0.0142(8) 0.0010(7) 0.0009(7) -0.0009(7)
C7 0.0216(9) 0.0175(9) 0.0117(8) 0.0021(7) -0.0031(7) 0.0013(7)
C8 0.0166(9) 0.0193(9) 0.0154(8) 0.0010(7) -0.0048(7) -0.0025(7)
C9 0.0135(8) 0.0141(8) 0.0175(9) 0.0002(7) 0.0009(7) -0.0018(7)
C10 0.0166(8) 0.0155(9) 0.0118(8) 0.0031(7) -0.0001(7) 0.0004(7)
O11 0.0225(7) 0.0215(7) 0.0104(6) -0.0055(5) -0.0012(5) 0.0029(5)
I12 0.01767(7) 0.01657(7) 0.02193(7) -0.00289(4) -0.00078(4) 0.00057(5)
C13 0.0166(9) 0.0131(8) 0.0155(8) 0.0020(7) 0.0000(7) -0.0006(7)
C14 0.0206(9) 0.0279(10) 0.0166(9) -0.0017(8) -0.0009(7) 0.0053(8)
C15 0.0143(8) 0.0154(8) 0.0155(8) 0.0018(7) 0.0000(7) -0.0009(7)
C16 0.0154(9) 0.0216(9) 0.0190(9) -0.0051(7) 0.0002(7) 0.0021(7)
C17 0.0180(9) 0.0210(9) 0.0160(8) -0.0022(7) 0.0009(7) 0.0026(7)
C18 0.0149(8) 0.0157(9) 0.0162(8) 0.0027(7) -0.0006(7) -0.0050(7)
C19 0.0150(9) 0.0169(9) 0.0210(9) -0.0027(7) 0.0012(7) 0.0005(7)
C20 0.0187(9) 0.0172(9) 0.0168(9) 0.0007(7) 0.0022(7) 0.0017(7)
N21 0.0170(8) 0.0230(9) 0.0182(8) -0.0038(7) -0.0019(6) 0.0006(7)
C22 0.0291(11) 0.0251(10) 0.0318(11) -0.0050(9) 0.0107(9) -0.0034(9)
O23 0.0277(7) 0.0223(7) 0.0140(6) -0.0043(6) 0.0014(5) -0.0005(6)

loop_
_atom_type_symbol
_atom_type_description
_atom_type_scat_dispersion_real
_atom_type_scat_dispersion_imag
_atom_type_scat_source
C C 0.0033 0.0016 'International Tables Vol C Tables 4.2.6.8 and 6.1.1.4'
H H 0.0000 0.0000 'International Tables Vol C Tables 4.2.6.8 and 6.1.1.4'
I I -0.4742 1.8119 'International Tables Vol C Tables 4.2.6.8 and 6.1.1.4'
N N 0.0061 0.0033 'International Tables Vol C Tables 4.2.6.8 and 6.1.1.4'
O O 0.0106 0.0060 'International Tables Vol C Tables 4.2.6.8 and 6.1.1.4'

loop_
_geom_angle_atom_site_label_1
_geom_angle_atom_site_label_2
_geom_angle_atom_site_label_3
_geom_angle
C13 N1 N2 118.21(15)
N1 N2 H2 123.2(15)
C3 N2 N1 118.42(15)
C3 N2 H2 118.4(15)
N2 C3 C5 116.98(15)
O4 C3 N2 122.40(16)
O4 C3 C5 120.59(16)
C6 C5 C3 125.00(16)
C10 C5 C3 116.05(15)
C10 C5 C6 118.94(16)
H14Aa C14 H14B 109.5
H14Ba C14 H14C 109.5
H14Aa C14 H14C 109.5
H14Db C14 H14E 109.5
H14Eb C14 H14F 109.5
H14Db C14 H14F 109.5
C7 C6 C5 119.36(16)
O11 C6 C5 119.30(15)
O11 C6 C7 121.33(16)
C6 C7 H7 119.4
C8 C7 C6 121.12(16)
C8 C7 H7 119.4
C7 C8 H8 120.4
C7 C8 C9 119.19(16)
C9 C8 H8 120.4
C8 C9 I12 120.11(13)
C10 C9 C8 120.35(16)
C10 C9 I12 119.54(13)
C5 C10 H10 119.6
C9 C10 C5 120.78(16)
C9 C10 H10 119.6
C6 O11 H11 111(2)
N1 C13 C14 125.66(16)
N1 C13 C15 115.19(15)
C15 C13 C14 119.13(15)
C13 C14 H14A 109.5
C13 C14 H14B 109.5
C13 C14 H14C 109.5
C13 C14 H14D 109.5
C13 C14 H14E 109.5
C13 C14 H14F 109.5
C16 C15 C13 120.20(16)
C20 C15 C13 122.59(16)
C20 C15 C16 117.21(16)
C15 C16 H16 119.2
C17 C16 C15 121.57(17)
C17 C16 H16 119.2
C16 C17 H17 119.7
C16 C17 C18 120.63(17)
C18 C17 H17 119.7
C19 C18 C17 118.27(16)
N21 C18 C17 120.49(17)
N21 C18 C19 121.22(17)
C18 C19 H19 119.7
C20 C19 C18 120.60(17)
C20 C19 H19 119.7
C15 C20 H20 119.2
C19 C20 C15 121.68(17)
C19 C20 H20 119.2
C18 N21 H21A 117.5(16)
C18 N21 H21B 115.7(15)
H21A N21 H21B 119(2)
H22A C22 H22B 109.5
H22A C22 H22C 109.5
H22B C22 H22C 109.5
O23 C22 H22A 109.5
O23 C22 H22B 109.5
O23 C22 H22C 109.5
C22 O23 H23 109.2(19)

loop_
_geom_bond_atom_site_label_1
_geom_bond_atom_site_label_2
_geom_bond_distance
N1 N2 1.381(2)
N1 C13 1.291(2)
N2 H2 0.82(2)
N2 C3 1.349(2)
C3 O4 1.242(2)
C3 C5 1.495(2)
C5 C6 1.404(2)
C5 C10 1.399(2)
C6 C7 1.394(2)
C6 O11 1.359(2)
C7 H7 0.9500
C7 C8 1.386(3)
C8 H8 0.9500
C8 C9 1.392(2)
C9 C10 1.380(2)
C9 I12 2.0993(17)
C10 H10 0.9500
O11 H11 0.76(3)
C13 C14 1.509(2)
C13 C15 1.482(2)
C14 H14A 0.9800
C14 H14B 0.9800
C14 H14C 0.9800
C14 H14D 0.9800
C14 H14E 0.9800
C14 H14F 0.9800
C15 C16 1.407(2)
C15 C20 1.394(3)
C16 H16 0.9500
C16 C17 1.379(3)
C17 H17 0.9500
C17 C18 1.403(3)
C18 C19 1.396(3)
C18 N21 1.383(2)
C19 H19 0.9500
C19 C20 1.388(3)
C20 H20 0.9500
N21 H21A 0.85(2)
N21 H21B 0.86(2)
C22 H22A 0.9800
C22 H22B 0.9800
C22 H22C 0.9800
C22 O23 1.429(2)
O23 H23 0.800(16)

loop_
_geom_hbond_atom_site_label_D
_geom_hbond_atom_site_label_H
_geom_hbond_atom_site_label_A
_geom_hbond_site_symmetry_D
_geom_hbond_site_symmetry_H
_geom_hbond_site_symmetry_A
_geom_hbond_distance_DH
_geom_hbond_distance_HA
_geom_hbond_distance_DA
_geom_hbond_angle_DHA
_geom_hbond_publ_flag
O23 H23 O4 1_555 1_555 1_555 0.80(2) 1.97(2) 2.7561(18) 170(3) yes
N2 H2 O11 1_555 1_555 1_555 0.82(3) 2.02(2) 2.665(2) 134.4(19) yes
O11 H11 O23 1_555 1_555 1_554 0.76(3) 1.88(3) 2.6323(18) 172(2) yes
N21 H21A O4 1_555 1_555 3_667 0.85(2) 2.14(2) 2.961(2) 164(2) yes

loop_
_geom_torsion_atom_site_label_1
_geom_torsion_atom_site_label_2
_geom_torsion_atom_site_label_3
_geom_torsion_atom_site_label_4
_geom_torsion
N1 N2 C3 O4 5.9(3)
N1 N2 C3 C5 -172.18(15)
N1 C13 C15 C16 13.9(2)
N1 C13 C15 C20 -166.49(17)
N2 N1 C13 C14 3.0(3)
N2 N1 C13 C15 -175.48(15)
N2 C3 C5 C6 -20.8(3)
N2 C3 C5 C10 158.64(16)
C3 C5 C6 C7 -176.25(16)
C3 C5 C6 O11 2.7(3)
C3 C5 C10 C9 -179.52(15)
O4 C3 C5 C6 161.03(17)
O4 C3 C5 C10 -19.5(2)
C5 C6 C7 C8 -5.1(3)
C6 C5 C10 C9 0.0(3)
C6 C7 C8 C9 1.5(3)
C7 C8 C9 C10 2.9(3)
C7 C8 C9 I12 -177.01(13)
C8 C9 C10 C5 -3.6(3)
C10 C5 C6 C7 4.3(3)
C10 C5 C6 O11 -176.74(15)
O11 C6 C7 C8 175.98(16)
I12 C9 C10 C5 176.29(13)
C13 N1 N2 C3 178.71(16)
C13 C15 C16 C17 179.02(17)
C13 C15 C20 C19 -179.11(17)
C14 C13 C15 C16 -164.75(17)
C14 C13 C15 C20 14.9(3)
C15 C16 C17 C18 -0.6(3)
C16 C15 C20 C19 0.6(3)
C16 C17 C18 C19 1.9(3)
C16 C17 C18 N21 -179.92(17)
C17 C18 C19 C20 -2.0(3)
C18 C19 C20 C15 0.8(3)
C20 C15 C16 C17 -0.6(3)
N21 C18 C19 C20 179.84(17)

_cod_database_fobs_code 2242529
